data_2005071
loop_
_publ_author_name
'Alonso, I.'
'L\'opez-Solera, I.'
'Raithby, P. R.'

_publ_section_title
(5<i>R</i>)-5-[(<i>S</i>)-\a-Hydroxybenzyl]-5-(<small>L</small>-menthyloxy)-4-(1-pyrrolidinyl)furan-2(5<i>H</i>)-one
_journal_issue 7
_journal_name_full 'Acta Crystallographica Section C'
_journal_page_first 1743
_journal_page_last 1745
_journal_paper_doi 10.1107/S0108270196001023
_journal_volume 52
_journal_year 1996
_chemical_formula_sum 'C25 H35 N O4'
_chemical_formula_weight 413.54
_chemical_name_systematic
;
(5R)-5-[(1''S)-Hydroxybenzyl]-5-(l-menthyloxy)-4-(pyrrolidin-yl)furan-2(5H)-
one
;
_space_group_IT_number 1
_symmetry_cell_setting triclinic
_symmetry_space_group_name_Hall 'P 1'
_symmetry_space_group_name_H-M 'P 1'
_audit_creation_method SHELXL
_cell_angle_alpha 92.44(3)
_cell_angle_beta 105.51(3)
_cell_angle_gamma 106.03(3)
_cell_formula_units_Z 1
_cell_length_a 7.813(2)
_cell_length_b 8.058(2)
_cell_length_c 10.212(2)
_cell_measurement_reflns_used 25
_cell_measurement_temperature 273(2)
_cell_measurement_theta_max 25
_cell_measurement_theta_min 20
_cell_volume 590.7(3)
_computing_cell_refinement 'TEXSAN (Molecular Structure Corporation, 1992b)'
_computing_data_collection
;
MSC/AFC Diffractometer Control Software (Molecular Structure Corporation,
1992a)
;
_computing_data_reduction TEXSAN
_computing_molecular_graphics 'SHELXTL-Plus (Sheldrick, 1989)'
_computing_publication_material SHELXL93
_computing_structure_refinement 'SHELXL93 (Sheldrick, 1993)'
_computing_structure_solution 'SHELXS86 (Sheldrick, 1990)'
_diffrn_ambient_temperature 273(2)
_diffrn_measurement_device 'Rigaku AFC7R 4-circle-diffractometer'
_diffrn_measurement_method '2\q/\w scans'
_diffrn_radiation_monochromator graphite
_diffrn_radiation_source 'rotating anode'
_diffrn_radiation_type MoK\a
_diffrn_radiation_wavelength 0.71073
_diffrn_reflns_av_R_equivalents 0.0000
_diffrn_reflns_av_sigmaI/netI 0.1475
_diffrn_reflns_limit_h_max 8
_diffrn_reflns_limit_h_min -8
_diffrn_reflns_limit_k_max 8
_diffrn_reflns_limit_k_min -8
_diffrn_reflns_limit_l_max 10
_diffrn_reflns_limit_l_min -10
_diffrn_reflns_number 3086
_diffrn_reflns_theta_max 22.50
_diffrn_reflns_theta_min 2.65
_diffrn_standards_decay_% 0
_diffrn_standards_interval_count 100
_diffrn_standards_number 3
_exptl_absorpt_coefficient_mu 0.078
_exptl_absorpt_correction_type none
_exptl_crystal_colour Colourless
_exptl_crystal_density_diffrn 1.163
_exptl_crystal_description 'Transparent block'
_exptl_crystal_F_000 224
_exptl_crystal_size_max 0.30
_exptl_crystal_size_mid 0.27
_exptl_crystal_size_min 0.25
_refine_diff_density_max 0.156
_refine_diff_density_min -0.190
_refine_ls_abs_structure_details 'Flack H D (1983), Acta Cryst. A39, 876-881'
_refine_ls_abs_structure_Flack -5.(3)
_refine_ls_extinction_method none
_refine_ls_goodness_of_fit_all 1.020
_refine_ls_goodness_of_fit_obs 1.118
_refine_ls_hydrogen_treatment refxyz
_refine_ls_matrix_type full
_refine_ls_number_parameters 275
_refine_ls_number_reflns 3086
_refine_ls_number_restraints 3
_refine_ls_restrained_S_all 1.019
_refine_ls_restrained_S_obs 1.117
_refine_ls_R_factor_all 0.1563
_refine_ls_R_factor_obs 0.0742
_refine_ls_shift/esd_max 0.000
_refine_ls_shift/esd_mean 0.000
_refine_ls_structure_factor_coef Fsqd
_refine_ls_weighting_details 'w = 1/[\s^2^(Fo^2^)+(0.0431P)^2^] where P=(Fo^2^+2Fc^2^)/3'
_refine_ls_weighting_scheme calc
_refine_ls_wR_factor_all 0.1683
_refine_ls_wR_factor_obs 0.1324
_reflns_number_observed 1701
_reflns_number_total 3086
_reflns_observed_criterion >2sigma(I)
_cod_data_source_file ab1288.cif
_cod_data_source_block rosa01
_cod_depositor_comments
;
The following automatic conversions were performed:
'_symmetry_cell_setting' value 'Triclinic' changed to 'triclinic'
according to '/home/saulius/struct/CIF-dictionaries/cif_core.dic'
dictionary named 'cif_core.dic' version 2.4.1 from 2010-06-29.

Automatic conversion script
Id: cif_fix_enum 1527 2010-12-29 10:47:43Z saulius 

The following automatic conversions were performed:

'_symmetry_cell_setting' value 'Triclinic' changed to 'triclinic'
according to /home/saulius/struct/CIF-dictionaries/cif_core.dic
dictionary named 'cif_core.dic' version 2.4.1 from 2010-06-29.

Automatic conversion script
Id: cif_fix_values 1715 2011-07-08 13:25:40Z adriana 

The following automatic conversions were performed:

'_refine_ls_weighting_scheme' value 'calc w =
1/[\s^2^(Fo^2^)+(0.0431P)^2^] where P=(Fo^2^+2Fc^2^)/3' was changed
to 'calc'. New tag '_refine_ls_weighting_details' was created. The
value of the new tag was set to 'w = 1/[\s^2^(Fo^2^)+(0.0431P)^2^]
where P=(Fo^2^+2Fc^2^)/3'.

Automatic conversion script
Id: cif_fix_values 3143 2015-03-26 13:38:13Z robertas 
;
_cod_original_cell_volume 590.7(2)
_cod_database_code 2005071

loop_
_symmetry_equiv_pos_as_xyz
'x, y, z'

loop_
_atom_site_aniso_label
_atom_site_aniso_U_11
_atom_site_aniso_U_22
_atom_site_aniso_U_33
_atom_site_aniso_U_12
_atom_site_aniso_U_13
_atom_site_aniso_U_23
O1 0.042(4) 0.035(3) 0.049(4) 0.012(3) 0.013(3) 0.009(3)
C2 0.065(7) 0.040(6) 0.062(7) 0.022(5) 0.031(6) 0.008(5)
O2 0.089(5) 0.047(4) 0.068(5) 0.021(3) 0.018(4) 0.014(3)
C3 0.043(6) 0.043(5) 0.051(6) 0.019(5) 0.005(4) 0.003(5)
C4 0.038(5) 0.041(6) 0.044(5) 0.015(5) 0.022(4) 0.011(4)
C5 0.044(6) 0.032(5) 0.041(6) 0.011(4) 0.011(4) 0.005(4)
C6 0.052(6) 0.055(6) 0.051(6) 0.019(5) 0.024(5) 0.017(5)
O4 0.048(5) 0.109(6) 0.047(5) 0.030(4) 0.008(4) 0.004(4)
N1 0.039(4) 0.042(5) 0.060(5) 0.007(4) 0.013(4) 0.002(4)
C7 0.052(7) 0.047(6) 0.123(9) 0.002(5) 0.020(7) 0.008(6)
C8 0.076(9) 0.068(9) 0.189(14) -0.013(6) 0.011(9) 0.022(9)
C9 0.101(9) 0.079(9) 0.148(12) 0.005(8) 0.056(9) 0.042(9)
C10 0.067(7) 0.049(6) 0.091(8) 0.016(5) 0.040(6) 0.019(6)
O3 0.056(4) 0.041(3) 0.039(4) 0.021(3) 0.013(3) -0.001(3)
C11 0.055(5) 0.047(5) 0.038(5) 0.024(5) 0.015(5) -0.001(4)
C12 0.055(5) 0.053(6) 0.044(5) 0.008(5) 0.024(5) 0.002(5)
C13 0.062(6) 0.060(6) 0.058(6) 0.021(5) 0.036(5) 0.019(5)
C14 0.074(7) 0.073(7) 0.054(6) 0.029(6) 0.027(6) -0.002(5)
C15 0.057(6) 0.057(6) 0.064(7) 0.014(5) 0.008(5) -0.016(5)
C16 0.056(5) 0.042(5) 0.047(5) 0.021(5) 0.020(5) -0.003(4)
C17 0.053(6) 0.059(6) 0.060(6) 0.009(5) 0.014(5) 0.004(5)
C18 0.067(7) 0.088(8) 0.085(8) -0.006(6) 0.014(6) -0.013(6)
C19 0.080(7) 0.047(6) 0.070(7) 0.004(5) 0.016(6) -0.003(5)
C20 0.089(8) 0.091(8) 0.069(7) 0.019(6) 0.046(6) 0.014(6)
C21 0.043(5) 0.035(5) 0.067(6) 0.016(4) 0.027(5) 0.006(5)
C22 0.062(6) 0.044(6) 0.074(7) 0.014(5) 0.036(6) 0.010(5)
C23 0.081(8) 0.068(7) 0.069(8) 0.016(6) 0.030(6) -0.013(6)
C24 0.089(8) 0.098(8) 0.055(7) 0.056(7) 0.032(6) 0.018(6)
C25 0.068(7) 0.069(7) 0.066(8) 0.018(6) 0.033(6) 0.021(6)
C26 0.058(6) 0.043(5) 0.052(6) 0.019(5) 0.021(5) 0.002(4)

loop_
_atom_site_label
_atom_site_occupancy
_atom_site_fract_x
_atom_site_fract_y
_atom_site_fract_z
_atom_site_U_iso_or_equiv
_atom_site_thermal_displace_type
_atom_site_calc_flag
_atom_site_refinement_flags
_atom_site_type_symbol
O1 1 .5699(7) .0825(6) .4519(5) .0418(14) Uani d . O
C2 1 .7203(13) .0609(12) .5479(9) .052(2) Uani d . C
O2 1 .7081(8) -.0769(7) .5956(6) .068(2) Uani d . O
C3 1 .8720(11) .2156(10) .5762(8) .046(2) Uani d . C
H3 1 .9891(11) .2324(10) .6373(8) .055 Uiso d R H
C4 1 .8176(10) .3345(10) .4993(8) .038(2) Uani d . C
C5 1 .6204(11) .2554(10) .4145(8) .039(2) Uani d . C
C6 1 .4853(11) .3504(11) .4408(8) .050(2) Uani d . C
H6 1 .5202(11) .4680(11) .4147(8) .060 Uiso d R H
O4 1 .2986(8) .2584(9) .3615(7) .068(2) Uani d . O
H41 1 .305(11) .260(10) .288(7) .04(3) Uiso d . H
N1 1 .9220(9) .4963(9) .4960(7) .048(2) Uani d . N
C7 1 1.1118(12) .5656(11) .5821(11) .078(3) Uani d . C
H7A 1 1.1181(12) .5585(11) .6778(11) .093 Uiso d R H
H7B 1 1.1896(12) .5018(11) .5575(11) .093 Uiso d R H
C8 1 1.1726(16) .7512(14) .5561(15) .123(5) Uani d . C
H8A 1 1.1542(16) .8274(14) .6237(15) .148 Uiso d R H
H8B 1 1.3031(16) .7868(14) .5597(15) .148 Uiso d R H
C9 1 1.0548(18) .7573(14) .4176(14) .109(4) Uani d . C
H9A 1 1.0414(18) .8726(14) .4077(14) .131 Uiso d R H
H9B 1 1.1076(18) .7254(14) .3481(14) .131 Uiso d R H
C10 1 .8682(12) .6241(11) .4063(10) .065(3) Uani d . C
H10A 1 .8056(12) .5703(11) .3125(10) .079 Uiso d R H
H10B 1 .7877(12) .6775(11) .4389(10) .079 Uiso d R H
O3 1 .5894(7) .2422(6) .2708(5) .0441(14) Uani d . O
C11 1 .6791(10) .1353(10) .2081(8) .045(2) Uani d . C
H11 1 .7352(10) .0690(10) .2764(8) .054 Uiso d R H
C12 1 .8267(11) .2536(10) .1591(8) .051(2) Uani d . C
H12A 1 .9243(11) .3231(10) .2379(8) .061 Uiso d R H
H12B 1 .7739(11) .3326(10) .1042(8) .061 Uiso d R H
C13 1 .9136(11) .1574(11) .0747(9) .055(2) Uani d . C
H13 1 .9738(11) .0833(11) .1323(9) .067 Uiso d R H
C14 1 .7546(12) .0415(12) -.0453(9) .065(3) Uani d . C
H14A 1 .6949(12) .1134(12) -0.1038(9) .077 Uiso d R H
H14B 1 .8059(12) -.0227(12) -.0994(9) .077 Uiso d R H
C15 1 .6090(12) -.0878(11) .0074(9) .062(3) Uani d . C
H15A 1 .6678(12) -0.1628(11) .0628(9) .075 Uiso d R H
H15B 1 .5115(12) -0.1604(11) -.0701(9) .075 Uiso d R H
C16 1 .5230(11) .0094(9) .0930(8) .046(2) Uani d . C
H16 1 .4629(11) .0811(9) .0326(8) .056 Uiso d R H
C17 1 .3679(11) -0.1179(11) .1395(9) .059(2) Uani d . C
H17 1 .3340(11) -.0497(11) .2048(9) .071 Uiso d R H
C18 1 .1921(12) -0.1961(12) .0174(10) .089(3) Uani d . C
H18A 1 .1534(12) -0.1038(12) -.0260(10) .133 Uiso d R H
H18B 1 .2189(12) -0.2675(12) -.0474(10) .133 Uiso d R H
H18C 1 .0943(12) -0.2657(12) .0498(10) .133 Uiso d R H
C19 1 .4299(12) -0.2604(11) .2127(9) .070(3) Uani d . C
H19A 1 .3335(12) -0.3260(11) .2482(9) .106 Uiso d R H
H19B 1 .4539(12) -0.3363(11) .1493(9) .106 Uiso d R H
H19C 1 .5413(12) -0.2095(11) .2867(9) .106 Uiso d R H
C20 1 1.0584(13) .2820(12) .0220(10) .080(3) Uani d . C
H20A 1 1.1012(13) .2165(12) -.0363(10) .119 Uiso d R H
H20B 1 1.0035(13) .3610(12) -.0292(10) .119 Uiso d R H
H20C 1 1.1616(13) .3465(12) .0979(10) .119 Uiso d R H
C21 1 .4855(10) .3635(10) .5876(9) .045(2) Uani d . C
C22 1 .5999(12) .5128(10) .6778(10) .057(3) Uani d . C
H22 1 .6765(12) .6021(10) .6462(10) .068 Uiso d R H
C23 1 .6000(13) .5274(13) .8135(10) .073(3) Uani d . C
H23 1 .6768(13) .6270(13) .8723(10) .087 Uiso d R H
C24 1 .4878(14) .3977(15) .8610(10) .072(3) Uani d . C
H24 1 .4890(14) .4080(15) .9523(10) .087 Uiso d R H
C25 1 .3749(13) .2519(12) .7745(10) .065(3) Uani d . C
H25 1 .2966(13) .1642(12) .8062(10) .078 Uiso d R H
C26 1 .3756(11) .2340(10) .6386(8) .049(2) Uani d . C
H26 1 .3002(11) .1329(10) .5812(8) .059 Uiso d R H

loop_
_atom_type_symbol
_atom_type_description
_atom_type_scat_dispersion_real
_atom_type_scat_dispersion_imag
_atom_type_scat_source
C C 0.0033 0.0016 'International Tables Vol C Tables 4.2.6.8 and 6.1.1.4'
H H 0.0000 0.0000 'International Tables Vol C Tables 4.2.6.8 and 6.1.1.4'
N N 0.0061 0.0033 'International Tables Vol C Tables 4.2.6.8 and 6.1.1.4'
O O 0.0106 0.0060 'International Tables Vol C Tables 4.2.6.8 and 6.1.1.4'

loop_
_geom_angle_atom_site_label_1
_geom_angle_atom_site_label_2
_geom_angle_atom_site_label_3
_geom_angle
_geom_angle_publ_flag
C2 O1 C5 108.7(6) yes
O2 C2 O1 120.0(8) yes
O2 C2 C3 130.3(9) yes
O1 C2 C3 109.8(7) yes
C4 C3 C2 108.5(7) yes
C4 C3 H3 125.7(5) ?
C2 C3 H3 125.7(5) ?
N1 C4 C3 126.5(7) yes
N1 C4 C5 124.7(7) yes
C3 C4 C5 108.8(7) yes
O3 C5 O1 108.2(6) yes
O3 C5 C4 115.8(7) yes
O1 C5 C4 104.3(6) yes
O3 C5 C6 104.6(6) yes
O1 C5 C6 109.3(6) yes
C4 C5 C6 114.4(6) yes
O4 C6 C21 106.7(7) yes
O4 C6 C5 110.2(6) yes
C21 C6 C5 112.7(6) yes
O4 C6 H6 109.4(4) ?
C21 C6 H6 109.0(4) ?
C5 C6 H6 108.9(4) ?
C6 O4 H41 103.(6) ?
C4 N1 C7 121.9(7) ?
C4 N1 C10 127.1(7) ?
C7 N1 C10 111.0(7) ?
N1 C7 C8 105.2(8) ?
N1 C7 H7A 110.7(5) ?
C8 C7 H7A 110.9(7) ?
N1 C7 H7B 110.6(4) ?
C8 C7 H7B 110.7(6) ?
H7A C7 H7B 108.8 ?
C9 C8 C7 105.4(10) ?
C9 C8 H8A 110.6(7) ?
C7 C8 H8A 110.6(7) ?
C9 C8 H8B 110.6(7) ?
C7 C8 H8B 110.8(6) ?
H8A C8 H8B 108.8 ?
C8 C9 C10 104.3(9) ?
C8 C9 H9A 111.0(7) ?
C10 C9 H9A 111.1(6) ?
C8 C9 H9B 110.8(8) ?
C10 C9 H9B 110.7(6) ?
H9A C9 H9B 108.9 ?
N1 C10 C9 102.9(8) ?
N1 C10 H10A 111.4(5) ?
C9 C10 H10A 111.2(6) ?
N1 C10 H10B 111.1(4) ?
C9 C10 H10B 111.0(6) ?
H10A C10 H10B 109.2 ?
C5 O3 C11 118.7(6) yes
O3 C11 C12 108.4(6) ?
O3 C11 C16 105.9(6) ?
C12 C11 C16 113.6(6) ?
O3 C11 H11 109.6(4) ?
C12 C11 H11 109.7(4) ?
C16 C11 H11 109.5(4) ?
C11 C12 C13 113.6(6) ?
C11 C12 H12A 108.7(4) ?
C13 C12 H12A 108.6(5) ?
C11 C12 H12B 109.0(4) ?
C13 C12 H12B 109.1(4) ?
H12A C12 H12B 107.6 ?
C20 C13 C12 112.3(7) ?
C20 C13 C14 110.6(7) ?
C12 C13 C14 107.4(7) ?
C20 C13 H13 108.6(5) ?
C12 C13 H13 108.9(4) ?
C14 C13 H13 108.9(5) ?
C13 C14 C15 111.0(7) ?
C13 C14 H14A 109.8(5) ?
C15 C14 H14A 109.5(5) ?
C13 C14 H14B 109.1(4) ?
C15 C14 H14B 109.5(5) ?
H14A C14 H14B 108.0 ?
C16 C15 C14 111.0(7) ?
C16 C15 H15A 109.5(5) ?
C14 C15 H15A 109.4(5) ?
C16 C15 H15B 109.5(4) ?
C14 C15 H15B 109.3(4) ?
H15A C15 H15B 108.0 ?
C11 C16 C15 109.2(6) ?
C11 C16 C17 115.4(7) ?
C15 C16 C17 111.8(6) ?
C11 C16 H16 106.6(4) ?
C15 C16 H16 106.8(5) ?
C17 C16 H16 106.6(4) ?
C19 C17 C18 110.8(8) ?
C19 C17 C16 113.4(7) ?
C18 C17 C16 110.7(7) ?
C19 C17 H17 107.1(5) ?
C18 C17 H17 107.3(5) ?
C16 C17 H17 107.2(4) ?
C17 C18 H18A 109.4(5) ?
C17 C18 H18B 109.6(5) ?
H18A C18 H18B 109.5 ?
C17 C18 H18C 109.3(5) ?
H18A C18 H18C 109.5 ?
H18B C18 H18C 109.5 ?
C17 C19 H19A 109.3(5) ?
C17 C19 H19B 109.5(5) ?
H19A C19 H19B 109.5 ?
C17 C19 H19C 109.6(5) ?
H19A C19 H19C 109.5 ?
H19B C19 H19C 109.5 ?
C13 C20 H20A 109.3(5) ?
C13 C20 H20B 109.5(5) ?
H20A C20 H20B 109.5 ?
C13 C20 H20C 109.6(5) ?
H20A C20 H20C 109.5 ?
H20B C20 H20C 109.5 ?
C26 C21 C22 117.8(8) ?
C26 C21 C6 122.4(8) ?
C22 C21 C6 119.7(7) ?
C23 C22 C21 120.3(8) ?
C23 C22 H22 120.0(6) ?
C21 C22 H22 119.7(5) ?
C24 C23 C22 120.6(9) ?
C24 C23 H23 119.9(6) ?
C22 C23 H23 119.5(6) ?
C25 C24 C23 119.9(9) ?
C25 C24 H24 120.0(6) ?
C23 C24 H24 120.1(6) ?
C24 C25 C26 120.3(9) ?
C24 C25 H25 120.0(6) ?
C26 C25 H25 119.7(5) ?
C21 C26 C25 121.1(8) ?
C21 C26 H26 119.4(5) ?
C25 C26 H26 119.4(5) ?

loop_
_geom_bond_atom_site_label_1
_geom_bond_atom_site_label_2
_geom_bond_distance
_geom_bond_publ_flag
O1 C2 1.373(9) yes
O1 C5 1.437(8) yes
C2 O2 1.221(9) yes
C2 C3 1.419(10) yes
C3 C4 1.351(10) yes
C3 H3 0.93 ?
C4 N1 1.341(8) yes
C4 C5 1.492(10) yes
C5 O3 1.416(9) yes
C5 C6 1.534(9) yes
C6 O4 1.433(9) yes
C6 C21 1.498(10) yes
C6 H6 0.98 ?
O4 H41 0.77(7) ?
N1 C7 1.444(10) ?
N1 C10 1.480(10) ?
C7 C8 1.497(12) ?
C7 H7A 0.97 ?
C7 H7B 0.97 ?
C8 C9 1.48(2) ?
C8 H8A 0.97 ?
C8 H8B 0.97 ?
C9 C10 1.525(13) ?
C9 H9A 0.97 ?
C9 H9B 0.97 ?
C10 H10A 0.97 ?
C10 H10B 0.97 ?
O3 C11 1.473(8) yes
C11 C12 1.494(9) ?
C11 C16 1.532(9) ?
C11 H11 0.98 ?
C12 C13 1.533(10) ?
C12 H12A 0.97 ?
C12 H12B 0.97 ?
C13 C20 1.524(10) ?
C13 C14 1.538(11) ?
C13 H13 0.98 ?
C14 C15 1.545(11) ?
C14 H14A 0.97 ?
C14 H14B 0.97 ?
C15 C16 1.542(10) ?
C15 H15A 0.97 ?
C15 H15B 0.97 ?
C16 C17 1.553(10) ?
C16 H16 0.98 ?
C17 C19 1.516(11) ?
C17 C18 1.542(10) ?
C17 H17 0.98 ?
C18 H18A 0.96 ?
C18 H18B 0.96 ?
C18 H18C 0.96 ?
C19 H19A 0.96 ?
C19 H19B 0.96 ?
C19 H19C 0.96 ?
C20 H20A 0.96 ?
C20 H20B 0.96 ?
C20 H20C 0.96 ?
C21 C26 1.374(10) ?
C21 C22 1.402(11) ?
C22 C23 1.386(11) ?
C22 H22 0.93 ?
C23 C24 1.364(12) ?
C23 H23 0.93 ?
C24 C25 1.364(12) ?
C24 H24 0.93 ?
C25 C26 1.391(11) ?
C25 H25 0.93 ?
C26 H26 0.93 ?

loop_
_cod_related_entry_id
_cod_related_entry_database
_cod_related_entry_code
1 ChemSpider 21186843
